data_7119432
loop_
_publ_author_name
'Ni, Chunjie'
'Zhang, Yuwen'
'Hou, Yading'
'Tong, Xiaofeng'

_publ_section_title
;
 Access to thiopyrano[2,3-b]indole via tertiary amine-catalyzed formal
 (3+3) annulations of \b'-acetoxy allenoates with indoline-2-thiones.
;
_journal_issue 17
_journal_name_full 'Chemical communications (Cambridge, England)'
_journal_page_first 2567
_journal_page_last 2570
_journal_paper_doi 10.1039/c6cc09788j
_journal_volume 53
_journal_year 2017
_chemical_formula_sum 'C21 H19 N O2 S'
_chemical_formula_weight 349.43
_space_group_crystal_system triclinic
_space_group_IT_number 2
_space_group_name_Hall '-P 1'
_space_group_name_H-M_alt 'P -1'
_symmetry_space_group_name_Hall '-P 1'
_symmetry_space_group_name_H-M 'P -1'
_atom_sites_solution_hydrogens geom
_audit_block_doi 10.5517/ccdc.csd.cc1mr25m
_audit_creation_method SHELXL-2014/6
_audit_update_record
;
2016-10-26 deposited with the CCDC.
2017-01-11 downloaded from the CCDC.
;
_cell_angle_alpha 97.693(9)
_cell_angle_beta 108.065(8)
_cell_angle_gamma 95.123(9)
_cell_formula_units_Z 2
_cell_length_a 7.754(3)
_cell_length_b 10.149(5)
_cell_length_c 11.964(5)
_cell_measurement_reflns_used 3646
_cell_measurement_temperature 295(2)
_cell_measurement_theta_max 29.842
_cell_measurement_theta_min 3.636
_cell_volume 878.5(7)
_computing_cell_refinement 'Bruker SMART'
_computing_data_collection 'Bruker SMART'
_computing_data_reduction 'Bruker SAINT'
_computing_molecular_graphics 'Bruker SHELXTL'
_computing_publication_material 'Bruker SHELXTL'
_computing_structure_refinement 'SHELXL-2014/6 (Sheldrick, 2014)'
_computing_structure_solution 'Bruker SHELXTL'
_diffrn_ambient_temperature 295(2)
_diffrn_measured_fraction_theta_full 0.970
_diffrn_measured_fraction_theta_max 0.970
_diffrn_measurement_device_type 'CCD area detector'
_diffrn_measurement_method 'phi and omega scans'
_diffrn_radiation_type MoK\a
_diffrn_radiation_wavelength 0.71073
_diffrn_reflns_av_R_equivalents 0.0218
_diffrn_reflns_av_unetI/netI 0.0427
_diffrn_reflns_Laue_measured_fraction_full 0.970
_diffrn_reflns_Laue_measured_fraction_max 0.970
_diffrn_reflns_limit_h_max 9
_diffrn_reflns_limit_h_min -9
_diffrn_reflns_limit_k_max 8
_diffrn_reflns_limit_k_min -12
_diffrn_reflns_limit_l_max 14
_diffrn_reflns_limit_l_min -14
_diffrn_reflns_number 4777
_diffrn_reflns_point_group_measured_fraction_full 0.970
_diffrn_reflns_point_group_measured_fraction_max 0.970
_diffrn_reflns_theta_full 25.242
_diffrn_reflns_theta_max 25.248
_diffrn_reflns_theta_min 2.045
_exptl_absorpt_coefficient_mu 0.198
_exptl_absorpt_correction_T_max 0.961
_exptl_absorpt_correction_T_min 0.954
_exptl_absorpt_correction_type multi-scan
_exptl_absorpt_process_details SADABS
_exptl_crystal_colour colorless
_exptl_crystal_density_diffrn 1.321
_exptl_crystal_description block
_exptl_crystal_F_000 368
_exptl_crystal_size_max 0.240
_exptl_crystal_size_mid 0.220
_exptl_crystal_size_min 0.200
_refine_diff_density_max 0.274
_refine_diff_density_min -0.264
_refine_diff_density_rms 0.061
_refine_ls_extinction_method none
_refine_ls_goodness_of_fit_ref 1.073
_refine_ls_hydrogen_treatment constr
_refine_ls_matrix_type full
_refine_ls_number_parameters 229
_refine_ls_number_reflns 3093
_refine_ls_number_restraints 0
_refine_ls_restrained_S_all 1.073
_refine_ls_R_factor_all 0.0598
_refine_ls_R_factor_gt 0.0500
_refine_ls_shift/su_max 0.000
_refine_ls_shift/su_mean 0.000
_refine_ls_structure_factor_coef Fsqd
_refine_ls_weighting_details 'w=1/[\s^2^(Fo^2^)+(0.0515P)^2^+0.9000P] where P=(Fo^2^+2Fc^2^)/3'
_refine_ls_weighting_scheme calc
_refine_ls_wR_factor_gt 0.1351
_refine_ls_wR_factor_ref 0.1565
_reflns_Friedel_coverage 0.000
_reflns_number_gt 2675
_reflns_number_total 3093
_reflns_threshold_expression 'I > 2\s(I)'
_cod_data_source_file c6cc09788j2.cif
_cod_data_source_block 160428d
_cod_depositor_comments 'Adding full bibliography for 7119432.cif.'
_cod_database_code 7119432
_shelx_space_group_comment
; 
The symmetry employed for this shelxl refinement is uniquely defined 
by the following loop, which should always be used as a source of 
symmetry information in preference to the above space-group names. 
They are only intended as comments. 
;
_shelx_estimated_absorpt_t_min 0.954
_shelx_estimated_absorpt_t_max 0.961
_shelxl_version_number 2014/6

loop_
_space_group_symop_operation_xyz
'x, y, z'
'-x, -y, -z'

loop_
_atom_site_label
_atom_site_type_symbol
_atom_site_fract_x
_atom_site_fract_y
_atom_site_fract_z
_atom_site_U_iso_or_equiv
_atom_site_adp_type
_atom_site_occupancy
_atom_site_site_symmetry_order
_atom_site_calc_flag
_atom_site_refinement_flags_posn
_atom_site_refinement_flags_adp
S1 S 0.50441(10) 0.91042(7) 0.23910(7) 0.0489(3) Uani 1 1 d . .
O1 O 0.4747(5) 0.4075(2) 0.1885(3) 0.0887(9) Uani 1 1 d . .
O2 O 0.5777(4) 0.5449(3) 0.3607(2) 0.0790(8) Uani 1 1 d . .
C6 C 0.1349(4) 0.7709(3) -0.0766(2) 0.0426(6) Uani 1 1 d . .
C12 C 0.4384(3) 0.7581(2) 0.2910(2) 0.0395(6) Uani 1 1 d . .
H12 H 0.5434 0.7483 0.3590 0.047 Uiso 1 1 calc R U
C16 C 0.2797(3) 0.7725(2) 0.3388(2) 0.0346(5) Uani 1 1 d . .
C11 C 0.4099(3) 0.6339(2) 0.1979(2) 0.0388(6) Uani 1 1 d . .
C19 C -0.0059(4) 0.7984(3) 0.4327(3) 0.0552(7) Uani 1 1 d . .
H19 H -0.1008 0.8064 0.4642 0.066 Uiso 1 1 calc R U
C17 C 0.1000(3) 0.7179(3) 0.2719(2) 0.0413(6) Uani 1 1 d . .
H17 H 0.0746 0.6718 0.1948 0.050 Uiso 1 1 calc R U
C7 C 0.2566(3) 0.7499(2) 0.0372(2) 0.0376(5) Uani 1 1 d . .
N1 N 0.2817(3) 0.9724(2) 0.0340(2) 0.0471(6) Uani 1 1 d . .
C10 C 0.3132(3) 0.6295(2) 0.0808(2) 0.0364(5) Uani 1 1 d . .
C21 C 0.3115(4) 0.8411(3) 0.4536(2) 0.0438(6) Uani 1 1 d . .
H21 H 0.4300 0.8794 0.4998 0.053 Uiso 1 1 calc R U
C18 C -0.0410(4) 0.7314(3) 0.3186(3) 0.0511(7) Uani 1 1 d . .
H18 H -0.1603 0.6948 0.2725 0.061 Uiso 1 1 calc R U
C13 C 0.2610(4) 0.5031(3) -0.0115(3) 0.0493(7) Uani 1 1 d . .
H13A H 0.3450 0.4407 0.0141 0.074 Uiso 1 1 calc R U
H13B H 0.2658 0.5247 -0.0863 0.074 Uiso 1 1 calc R U
H13C H 0.1391 0.4636 -0.0210 0.074 Uiso 1 1 calc R U
C1 C 0.1550(4) 0.9113(3) -0.0737(3) 0.0458(6) Uani 1 1 d . .
C8 C 0.3384(3) 0.8765(2) 0.0999(2) 0.0392(6) Uani 1 1 d . .
C14 C 0.4847(4) 0.5162(3) 0.2436(3) 0.0470(6) Uani 1 1 d . .
C20 C 0.1708(4) 0.8535(3) 0.5002(2) 0.0530(7) Uani 1 1 d . .
H20 H 0.1951 0.8993 0.5774 0.064 Uiso 1 1 calc R U
C5 C 0.0075(4) 0.6905(3) -0.1785(3) 0.0561(7) Uani 1 1 d . .
H5 H -0.0120 0.5978 -0.1833 0.067 Uiso 1 1 calc R U
C9 C 0.3406(5) 1.1165(3) 0.0709(3) 0.0620(9) Uani 1 1 d . .
H9A H 0.4010 1.1361 0.1557 0.093 Uiso 1 1 calc R U
H9B H 0.2358 1.1632 0.0504 0.093 Uiso 1 1 calc R U
H9C H 0.4237 1.1450 0.0311 0.093 Uiso 1 1 calc R U
C15 C 0.6634(8) 0.4358(5) 0.4113(4) 0.1103(18) Uani 1 1 d . .
H15A H 0.5788 0.3827 0.4370 0.165 Uiso 1 1 calc R U
H15B H 0.7706 0.4718 0.4784 0.165 Uiso 1 1 calc R U
H15C H 0.6978 0.3807 0.3522 0.165 Uiso 1 1 calc R U
C3 C -0.0663(6) 0.8872(5) -0.2663(3) 0.0749(11) Uani 1 1 d . .
H3 H -0.1347 0.9241 -0.3300 0.090 Uiso 1 1 calc R U
C2 C 0.0560(5) 0.9694(4) -0.1677(3) 0.0661(9) Uani 1 1 d . .
H2 H 0.0722 1.0620 -0.1641 0.079 Uiso 1 1 calc R U
C4 C -0.0880(5) 0.7498(4) -0.2709(3) 0.0704(10) Uani 1 1 d . .
H4 H -0.1701 0.6956 -0.3389 0.084 Uiso 1 1 calc R U

loop_
_atom_site_aniso_label
_atom_site_aniso_U_11
_atom_site_aniso_U_22
_atom_site_aniso_U_33
_atom_site_aniso_U_23
_atom_site_aniso_U_13
_atom_site_aniso_U_12
S1 0.0478(4) 0.0369(4) 0.0573(5) -0.0018(3) 0.0197(3) -0.0123(3)
O1 0.132(2) 0.0398(13) 0.0887(18) 0.0123(12) 0.0231(17) 0.0281(14)
O2 0.105(2) 0.0617(15) 0.0641(15) 0.0216(12) 0.0083(14) 0.0324(14)
C6 0.0476(14) 0.0432(14) 0.0454(14) 0.0089(11) 0.0263(12) 0.0078(11)
C12 0.0342(12) 0.0358(13) 0.0456(14) 0.0058(10) 0.0103(10) 0.0003(10)
C16 0.0362(12) 0.0285(11) 0.0379(12) 0.0075(9) 0.0095(10) 0.0039(9)
C11 0.0342(12) 0.0327(12) 0.0520(15) 0.0065(11) 0.0186(11) 0.0024(10)
C19 0.0527(17) 0.0681(19) 0.0506(16) 0.0046(14) 0.0271(14) 0.0093(14)
C17 0.0381(13) 0.0474(14) 0.0342(12) -0.0010(10) 0.0106(10) -0.0002(11)
C7 0.0410(13) 0.0310(12) 0.0446(14) 0.0039(10) 0.0212(11) 0.0028(10)
N1 0.0611(14) 0.0309(11) 0.0638(15) 0.0113(10) 0.0392(12) 0.0086(10)
C10 0.0335(12) 0.0303(12) 0.0497(14) 0.0039(10) 0.0212(11) 0.0030(9)
C21 0.0421(14) 0.0415(14) 0.0401(14) 0.0020(11) 0.0058(11) 0.0008(11)
C18 0.0386(14) 0.0630(18) 0.0471(15) 0.0020(13) 0.0131(12) -0.0032(12)
C13 0.0552(16) 0.0342(13) 0.0565(17) -0.0041(12) 0.0209(13) 0.0030(12)
C1 0.0533(16) 0.0456(15) 0.0564(16) 0.0189(13) 0.0363(14) 0.0170(12)
C8 0.0424(13) 0.0323(12) 0.0503(14) 0.0071(10) 0.0261(12) 0.0028(10)
C14 0.0459(15) 0.0404(15) 0.0642(18) 0.0154(13) 0.0280(13) 0.0091(11)
C20 0.0638(18) 0.0565(17) 0.0367(14) -0.0028(12) 0.0187(13) 0.0052(14)
C5 0.0620(18) 0.0606(18) 0.0475(16) 0.0080(14) 0.0214(14) 0.0074(15)
C9 0.089(2) 0.0292(14) 0.087(2) 0.0115(14) 0.057(2) 0.0058(14)
C15 0.142(4) 0.090(3) 0.096(3) 0.046(3) 0.011(3) 0.057(3)
C3 0.088(3) 0.102(3) 0.056(2) 0.037(2) 0.0373(19) 0.039(2)
C2 0.087(2) 0.067(2) 0.072(2) 0.0354(18) 0.049(2) 0.0295(18)
C4 0.073(2) 0.097(3) 0.0450(17) 0.0131(17) 0.0218(16) 0.023(2)

loop_
_atom_type_symbol
_atom_type_description
_atom_type_scat_dispersion_real
_atom_type_scat_dispersion_imag
_atom_type_scat_source
C C 0.0033 0.0016 'International Tables Vol C Tables 4.2.6.8 and 6.1.1.4'
H H 0.0000 0.0000 'International Tables Vol C Tables 4.2.6.8 and 6.1.1.4'
N N 0.0061 0.0033 'International Tables Vol C Tables 4.2.6.8 and 6.1.1.4'
O O 0.0106 0.0060 'International Tables Vol C Tables 4.2.6.8 and 6.1.1.4'
S S 0.1246 0.1234 'International Tables Vol C Tables 4.2.6.8 and 6.1.1.4'

loop_
_geom_angle_atom_site_label_1
_geom_angle_atom_site_label_2
_geom_angle_atom_site_label_3
_geom_angle
C8 S1 C12 96.68(12)
C14 O2 C15 115.0(3)
C5 C6 C1 117.5(3)
C5 C6 C7 136.6(3)
C1 C6 C7 105.9(2)
C11 C12 C16 114.41(19)
C11 C12 S1 111.64(18)
C16 C12 S1 111.72(17)
C11 C12 H12 106.1
C16 C12 H12 106.1
S1 C12 H12 106.1
C21 C16 C17 117.6(2)
C21 C16 C12 120.0(2)
C17 C16 C12 122.3(2)
C10 C11 C14 122.2(2)
C10 C11 C12 122.2(2)
C14 C11 C12 115.6(2)
C18 C19 C20 119.6(3)
C18 C19 H19 120.2
C20 C19 H19 120.2
C18 C17 C16 120.9(2)
C18 C17 H17 119.5
C16 C17 H17 119.5
C8 C7 C10 121.8(2)
C8 C7 C6 105.9(2)
C10 C7 C6 131.8(2)
C8 N1 C1 108.5(2)
C8 N1 C9 126.1(3)
C1 N1 C9 125.4(3)
C11 C10 C7 120.6(2)
C11 C10 C13 123.7(2)
C7 C10 C13 115.7(2)
C20 C21 C16 121.3(2)
C20 C21 H21 119.3
C16 C21 H21 119.3
C19 C18 C17 120.4(3)
C19 C18 H18 119.8
C17 C18 H18 119.8
C10 C13 H13A 109.5
C10 C13 H13B 109.5
H13A C13 H13B 109.5
C10 C13 H13C 109.5
H13A C13 H13C 109.5
H13B C13 H13C 109.5
N1 C1 C2 129.0(3)
N1 C1 C6 108.7(2)
C2 C1 C6 122.2(3)
N1 C8 C7 111.0(2)
N1 C8 S1 123.2(2)
C7 C8 S1 125.6(2)
O1 C14 O2 120.7(3)
O1 C14 C11 127.6(3)
O2 C14 C11 111.6(2)
C19 C20 C21 120.1(3)
C19 C20 H20 119.9
C21 C20 H20 119.9
C4 C5 C6 119.4(3)
C4 C5 H5 120.3
C6 C5 H5 120.3
N1 C9 H9A 109.5
N1 C9 H9B 109.5
H9A C9 H9B 109.5
N1 C9 H9C 109.5
H9A C9 H9C 109.5
H9B C9 H9C 109.5
O2 C15 H15A 109.5
O2 C15 H15B 109.5
H15A C15 H15B 109.5
O2 C15 H15C 109.5
H15A C15 H15C 109.5
H15B C15 H15C 109.5
C2 C3 C4 120.2(3)
C2 C3 H3 119.9
C4 C3 H3 119.9
C3 C2 C1 118.5(3)
C3 C2 H2 120.7
C1 C2 H2 120.7
C5 C4 C3 122.2(4)
C5 C4 H4 118.9
C3 C4 H4 118.9

loop_
_geom_bond_atom_site_label_1
_geom_bond_atom_site_label_2
_geom_bond_distance
S1 C8 1.728(3)
S1 C12 1.830(3)
O1 C14 1.190(4)
O2 C14 1.339(4)
O2 C15 1.448(4)
C6 C5 1.405(4)
C6 C1 1.413(4)
C6 C7 1.451(4)
C12 C11 1.516(4)
C12 C16 1.520(3)
C12 H12 0.9800
C16 C21 1.391(4)
C16 C17 1.393(3)
C11 C10 1.362(4)
C11 C14 1.472(4)
C19 C18 1.374(4)
C19 C20 1.377(4)
C19 H19 0.9300
C17 C18 1.382(4)
C17 H17 0.9300
C7 C8 1.385(3)
C7 C10 1.443(3)
N1 C8 1.353(3)
N1 C1 1.379(4)
N1 C9 1.458(4)
C10 C13 1.509(3)
C21 C20 1.379(4)
C21 H21 0.9300
C18 H18 0.9300
C13 H13A 0.9600
C13 H13B 0.9600
C13 H13C 0.9600
C1 C2 1.388(4)
C20 H20 0.9300
C5 C4 1.372(5)
C5 H5 0.9300
C9 H9A 0.9600
C9 H9B 0.9600
C9 H9C 0.9600
C15 H15A 0.9600
C15 H15B 0.9600
C15 H15C 0.9600
C3 C2 1.375(6)
C3 C4 1.381(6)
C3 H3 0.9300
C2 H2 0.9300
C4 H4 0.9300

loop_
_geom_hbond_atom_site_label_D
_geom_hbond_atom_site_label_H
_geom_hbond_atom_site_label_A
_geom_hbond_distance_DH
_geom_hbond_distance_HA
_geom_hbond_distance_DA
_geom_hbond_angle_DHA
C9 H9A S1 0.96 2.71 3.170(4) 110.3
C12 H12 O2 0.98 2.11 2.623(4) 111.1
C12 H12 O2 0.98 2.11 2.623(4) 111.1
C9 H9A S1 0.96 2.71 3.170(4) 110.3
C12 H12 O2 0.98 2.11 2.623(4) 111.1
C12 H12 O2 0.98 2.11 2.623(4) 111.1
C12 H12 O2 0.98 2.11 2.623(4) 111.1
C9 H9A S1 0.96 2.71 3.170(4) 110.3
C12 H12 O2 0.98 2.11 2.623(4) 111.1
C9 H9A S1 0.96 2.71 3.170(4) 110.3
C12 H12 O2 0.98 2.11 2.623(4) 111.1

loop_
_geom_torsion_atom_site_label_1
_geom_torsion_atom_site_label_2
_geom_torsion_atom_site_label_3
_geom_torsion_atom_site_label_4
_geom_torsion
C8 S1 C12 C11 47.21(19)
C8 S1 C12 C16 -82.32(19)
C11 C12 C16 C21 152.1(2)
S1 C12 C16 C21 -79.9(3)
C11 C12 C16 C17 -27.4(3)
S1 C12 C16 C17 100.7(2)
C16 C12 C11 C10 82.7(3)
S1 C12 C11 C10 -45.4(3)
C16 C12 C11 C14 -94.1(3)
S1 C12 C11 C14 137.84(19)
C21 C16 C17 C18 -0.3(4)
C12 C16 C17 C18 179.2(3)
C5 C6 C7 C8 -176.7(3)
C1 C6 C7 C8 0.6(3)
C5 C6 C7 C10 11.7(5)
C1 C6 C7 C10 -171.0(2)
C14 C11 C10 C7 -174.2(2)
C12 C11 C10 C7 9.2(3)
C14 C11 C10 C13 4.8(4)
C12 C11 C10 C13 -171.8(2)
C8 C7 C10 C11 18.8(4)
C6 C7 C10 C11 -170.7(2)
C8 C7 C10 C13 -160.2(2)
C6 C7 C10 C13 10.3(4)
C17 C16 C21 C20 0.7(4)
C12 C16 C21 C20 -178.7(2)
C20 C19 C18 C17 0.7(5)
C16 C17 C18 C19 -0.5(5)
C8 N1 C1 C2 177.8(3)
C9 N1 C1 C2 -0.8(4)
C8 N1 C1 C6 -1.6(3)
C9 N1 C1 C6 179.8(2)
C5 C6 C1 N1 178.5(2)
C7 C6 C1 N1 0.6(3)
C5 C6 C1 C2 -1.0(4)
C7 C6 C1 C2 -178.9(2)
C1 N1 C8 C7 2.0(3)
C9 N1 C8 C7 -179.4(2)
C1 N1 C8 S1 177.42(18)
C9 N1 C8 S1 -4.0(4)
C10 C7 C8 N1 171.0(2)
C6 C7 C8 N1 -1.6(3)
C10 C7 C8 S1 -4.2(3)
C6 C7 C8 S1 -176.87(18)
C12 S1 C8 N1 158.4(2)
C12 S1 C8 C7 -26.9(2)
C15 O2 C14 O1 0.7(5)
C15 O2 C14 C11 -177.1(3)
C10 C11 C14 O1 1.0(5)
C12 C11 C14 O1 177.8(3)
C10 C11 C14 O2 178.7(2)
C12 C11 C14 O2 -4.6(3)
C18 C19 C20 C21 -0.3(5)
C16 C21 C20 C19 -0.5(4)
C1 C6 C5 C4 1.5(4)
C7 C6 C5 C4 178.5(3)
C4 C3 C2 C1 -0.5(5)
N1 C1 C2 C3 -178.8(3)
C6 C1 C2 C3 0.5(4)
C6 C5 C4 C3 -1.5(5)
C2 C3 C4 C5 1.0(5)
